data_4077656
loop_
_publ_author_name
'Perera, Jayani R.'
'Heeg, Mary Jane'
'Winter, Charles H.'

_publ_section_title
;
 \h5-Imidazolato Complexes of Ruthenium
;
_journal_issue 25
_journal_name_full Organometallics
_journal_page_first 5263
_journal_paper_doi 10.1021/om000810j
_journal_volume 19
_journal_year 2000
_chemical_formula_sum 'C25 H26 N2 Ru'
_chemical_formula_weight 455.55
_chemical_name_systematic
;
  ?
;
_space_group_IT_number 2
_symmetry_cell_setting triclinic
_symmetry_space_group_name_Hall '-P 1'
_symmetry_space_group_name_H-M 'P -1'
_atom_sites_solution_hydrogens geom
_atom_sites_solution_primary direct
_atom_sites_solution_secondary difmap
_audit_creation_method SHELXL-97
_cell_angle_alpha 106.269(2)
_cell_angle_beta 90.8160(10)
_cell_angle_gamma 108.5900(10)
_cell_formula_units_Z 2
_cell_length_a 7.5054(6)
_cell_length_b 9.7217(7)
_cell_length_c 15.8937(11)
_cell_measurement_reflns_used 3422
_cell_measurement_temperature 295(2)
_cell_volume 1048.31(13)
_computing_cell_refinement 'Bruker SAINT'
_computing_data_collection 'Bruker SMART'
_computing_data_reduction 'Bruker SAINT'
_computing_molecular_graphics SHELXTL-Plus
_computing_publication_material SHELXL-93
_computing_structure_refinement 'SHELXL-97 (Sheldrick, 1997)'
_computing_structure_solution 'SHELXS-97 (Sheldrick, 1990)'
_diffrn_ambient_temperature 295(2)
_diffrn_measured_fraction_theta_full 0.895
_diffrn_measured_fraction_theta_max 0.895
_diffrn_measurement_method 'SMART CCD'
_diffrn_radiation_monochromator graphite
_diffrn_radiation_source 'fine-focus sealed tube'
_diffrn_radiation_type MoK\a
_diffrn_radiation_wavelength 0.71073
_diffrn_reflns_av_R_equivalents 0.031
_diffrn_reflns_av_sigmaI/netI 0.0805
_diffrn_reflns_limit_h_max 9
_diffrn_reflns_limit_h_min -10
_diffrn_reflns_limit_k_max 12
_diffrn_reflns_limit_k_min -12
_diffrn_reflns_limit_l_max 21
_diffrn_reflns_limit_l_min 0
_diffrn_reflns_number 7323
_diffrn_reflns_theta_full 28.29
_diffrn_reflns_theta_max 28.29
_diffrn_reflns_theta_min 1.34
_exptl_absorpt_coefficient_mu 0.760
_exptl_absorpt_correction_T_max 0.9558
_exptl_absorpt_correction_T_min 0.8041
_exptl_absorpt_correction_type multi-scan
_exptl_crystal_colour amber
_exptl_crystal_density_diffrn 1.443
_exptl_crystal_density_method 'not measured'
_exptl_crystal_description plate
_exptl_crystal_F_000 468
_exptl_crystal_size_max 0.30
_exptl_crystal_size_mid 0.15
_exptl_crystal_size_min 0.06
_refine_diff_density_max 0.594
_refine_diff_density_min -0.846
_refine_diff_density_rms 0.090
_refine_ls_extinction_coef 0.0000(7)
_refine_ls_extinction_expression Fc^*^=kFc[1+0.001xFc^2^\l^3^/sin(2\q)]^-1/4^
_refine_ls_extinction_method SHELXL
_refine_ls_goodness_of_fit_ref 0.941
_refine_ls_hydrogen_treatment mixed
_refine_ls_matrix_type full
_refine_ls_number_parameters 299
_refine_ls_number_reflns 4648
_refine_ls_number_restraints 0
_refine_ls_restrained_S_all 0.941
_refine_ls_R_factor_all 0.0706
_refine_ls_R_factor_gt 0.0454
_refine_ls_shift/su_max 1.297
_refine_ls_shift/su_mean 0.006
_refine_ls_structure_factor_coef Fsqd
_refine_ls_weighting_details 'calc w=1/[\s^2^(Fo^2^)+(0.0457P)^2^+0.0000P] where P=(Fo^2^+2Fc^2^)/3'
_refine_ls_weighting_scheme calc
_refine_ls_wR_factor_gt 0.0900
_refine_ls_wR_factor_ref 0.0971
_reflns_number_gt 3431
_reflns_number_total 4648
_reflns_threshold_expression >2sigma(I)
_cod_data_source_file om000810j.cif
_cod_data_source_block rusa_(2)
_cod_depositor_comments
;
The following automatic conversions were performed:

'_exptl_absorpt_correction_type' value 'Multi-scan' changed to
'multi-scan' according to
/home/saulius/struct/CIF-dictionaries/cif_core.dic dictionary named
'cif_core.dic' version 2.4.2 from 2011-04-26.

Automatic conversion script
Id: cif_fix_values 1715 2011-07-08 13:25:40Z adriana 
;
_cod_original_sg_symbol_H-M P(-1)
_cod_database_code 4077656

loop_
_symmetry_equiv_pos_as_xyz
'x, y, z'
'-x, -y, -z'

loop_
_atom_site_label
_atom_site_type_symbol
_atom_site_fract_x
_atom_site_fract_y
_atom_site_fract_z
_atom_site_U_iso_or_equiv
_atom_site_adp_type
_atom_site_occupancy
_atom_site_symmetry_multiplicity
_atom_site_calc_flag
_atom_site_refinement_flags
Ru1 Ru 0.27477(4) 0.41968(4) 0.235447(19) 0.03458(12) Uani 1 1 d .
N1 N 0.5516(4) 0.4434(3) 0.3029(2) 0.0407(8) Uani 1 1 d .
N2 N 0.5230(4) 0.4520(3) 0.1594(2) 0.0405(8) Uani 1 1 d .
C1 C 0.5348(6) 0.3697(5) 0.2151(3) 0.0454(10) Uani 1 1 d .
C2 C 0.5286(5) 0.5912(4) 0.2162(2) 0.0344(8) Uani 1 1 d .
C3 C 0.5478(5) 0.5868(4) 0.3056(2) 0.0335(8) Uani 1 1 d .
C4 C 0.5175(5) 0.7131(4) 0.1798(2) 0.0340(8) Uani 1 1 d .
C5 C 0.5511(7) 0.7030(5) 0.0928(2) 0.0480(11) Uani 1 1 d .
C6 C 0.5328(8) 0.8130(5) 0.0569(3) 0.0603(14) Uani 1 1 d .
C7 C 0.4841(7) 0.9320(5) 0.1053(3) 0.0586(13) Uani 1 1 d .
C8 C 0.4502(7) 0.9430(5) 0.1920(3) 0.0522(11) Uani 1 1 d .
C9 C 0.4669(6) 0.8344(5) 0.2278(3) 0.0431(10) Uani 1 1 d .
C10 C 0.5868(5) 0.7072(4) 0.3916(2) 0.0353(8) Uani 1 1 d .
C11 C 0.5067(6) 0.6700(5) 0.4648(3) 0.0480(11) Uani 1 1 d .
C12 C 0.5511(7) 0.7798(6) 0.5467(3) 0.0586(13) Uani 1 1 d .
C13 C 0.6724(7) 0.9237(5) 0.5568(3) 0.0573(12) Uani 1 1 d .
H13 H 0.7015 0.9960 0.6121 0.069 Uiso 1 1 calc R
C14 C 0.7520(7) 0.9620(5) 0.4850(3) 0.0543(11) Uani 1 1 d .
C15 C 0.7122(6) 0.8530(5) 0.4032(3) 0.0450(10) Uani 1 1 d .
C16 C 0.0272(5) 0.3386(5) 0.3002(3) 0.0468(10) Uani 1 1 d .
C17 C 0.0300(5) 0.4743(5) 0.2830(3) 0.0461(10) Uani 1 1 d .
C18 C 0.0208(5) 0.4481(5) 0.1904(3) 0.0465(10) Uani 1 1 d .
C19 C 0.0129(6) 0.2960(5) 0.1509(3) 0.0499(11) Uani 1 1 d .
C20 C 0.0163(6) 0.2273(5) 0.2190(3) 0.0522(11) Uani 1 1 d .
C21 C 0.0217(7) 0.3131(7) 0.3896(3) 0.0788(17) Uani 1 1 d .
H21A H 0.0801 0.2387 0.3903 0.095 Uiso 1 1 calc R
H21B H -0.1074 0.2772 0.4014 0.095 Uiso 1 1 calc R
H21C H 0.0888 0.4070 0.4340 0.095 Uiso 1 1 calc R
C22 C 0.0371(7) 0.6203(6) 0.3520(4) 0.0781(16) Uani 1 1 d .
H22A H -0.0821 0.6064 0.3757 0.094 Uiso 1 1 calc R
H22B H 0.0622 0.7009 0.3254 0.094 Uiso 1 1 calc R
H22C H 0.1358 0.6462 0.3986 0.094 Uiso 1 1 calc R
C23 C 0.0093(7) 0.5570(7) 0.1409(4) 0.0823(17) Uani 1 1 d .
H23A H 0.0597 0.6594 0.1795 0.099 Uiso 1 1 calc R
H23B H -0.1204 0.5353 0.1202 0.099 Uiso 1 1 calc R
H23C H 0.0813 0.5456 0.0916 0.099 Uiso 1 1 calc R
C24 C -0.0065(8) 0.2187(7) 0.0530(3) 0.097(2) Uani 1 1 d .
H24A H -0.1382 0.1705 0.0309 0.117 Uiso 1 1 calc R
H24B H 0.0547 0.1435 0.0421 0.117 Uiso 1 1 calc R
H24C H 0.0515 0.2929 0.0236 0.117 Uiso 1 1 calc R
C25 C 0.0003(7) 0.0651(5) 0.2066(4) 0.0820(16) Uani 1 1 d .
H25A H 0.0673 0.0321 0.1582 0.098 Uiso 1 1 calc R
H25B H -0.1305 0.0022 0.1942 0.098 Uiso 1 1 calc R
H25C H 0.0541 0.0570 0.2594 0.098 Uiso 1 1 calc R
H1 H 0.546(4) 0.280(4) 0.1976(19) 0.017(8) Uiso 1 1 d .
H5 H 0.587(5) 0.622(5) 0.057(3) 0.050(12) Uiso 1 1 d .
H6 H 0.555(6) 0.798(4) 0.001(3) 0.052(11) Uiso 1 1 d .
H7 H 0.466(5) 1.008(5) 0.082(2) 0.050(11) Uiso 1 1 d .
H8 H 0.411(5) 1.023(4) 0.222(2) 0.044(11) Uiso 1 1 d .
H9 H 0.440(5) 0.839(4) 0.279(3) 0.047(12) Uiso 1 1 d .
H11 H 0.421(5) 0.573(4) 0.458(2) 0.033(10) Uiso 1 1 d .
H12 H 0.500(6) 0.745(5) 0.591(3) 0.074(15) Uiso 1 1 d .
H14 H 0.836(6) 1.060(5) 0.494(3) 0.054(12) Uiso 1 1 d .
H15 H 0.772(5) 0.871(4) 0.355(2) 0.030(9) Uiso 1 1 d .

loop_
_atom_site_aniso_label
_atom_site_aniso_U_11
_atom_site_aniso_U_22
_atom_site_aniso_U_33
_atom_site_aniso_U_23
_atom_site_aniso_U_13
_atom_site_aniso_U_12
Ru1 0.03113(18) 0.03270(19) 0.03772(17) 0.01184(12) 0.00687(12) 0.00659(13)
N1 0.0362(18) 0.0330(19) 0.0548(19) 0.0151(15) 0.0049(15) 0.0123(15)
N2 0.0395(19) 0.0323(18) 0.0478(18) 0.0089(15) 0.0155(15) 0.0119(15)
C1 0.045(3) 0.027(2) 0.067(3) 0.013(2) 0.013(2) 0.017(2)
C2 0.031(2) 0.032(2) 0.0407(19) 0.0122(16) 0.0112(16) 0.0095(17)
C3 0.0242(18) 0.031(2) 0.045(2) 0.0142(16) 0.0034(16) 0.0072(16)
C4 0.033(2) 0.029(2) 0.0379(18) 0.0105(15) 0.0077(16) 0.0069(17)
C5 0.065(3) 0.038(2) 0.037(2) 0.0061(18) 0.010(2) 0.015(2)
C6 0.094(4) 0.056(3) 0.036(2) 0.022(2) 0.013(2) 0.025(3)
C7 0.087(4) 0.045(3) 0.051(2) 0.026(2) 0.004(2) 0.022(3)
C8 0.074(3) 0.045(3) 0.051(2) 0.019(2) 0.013(2) 0.033(3)
C9 0.053(3) 0.042(2) 0.042(2) 0.0178(19) 0.014(2) 0.021(2)
C10 0.033(2) 0.040(2) 0.0369(18) 0.0133(16) 0.0004(16) 0.0165(18)
C11 0.047(3) 0.050(3) 0.047(2) 0.025(2) 0.002(2) 0.007(2)
C12 0.062(3) 0.072(4) 0.046(2) 0.024(2) 0.005(2) 0.023(3)
C13 0.067(3) 0.057(3) 0.046(2) 0.004(2) -0.004(2) 0.030(3)
C14 0.054(3) 0.045(3) 0.056(3) 0.012(2) -0.003(2) 0.009(2)
C15 0.047(3) 0.042(2) 0.043(2) 0.0137(19) 0.0061(19) 0.011(2)
C16 0.032(2) 0.057(3) 0.051(2) 0.020(2) 0.0122(19) 0.010(2)
C17 0.028(2) 0.046(3) 0.057(2) 0.007(2) 0.0068(19) 0.0089(19)
C18 0.030(2) 0.054(3) 0.059(2) 0.028(2) 0.0005(19) 0.011(2)
C19 0.035(2) 0.057(3) 0.045(2) 0.008(2) 0.0005(19) 0.005(2)
C20 0.034(2) 0.044(3) 0.072(3) 0.024(2) 0.007(2) 0.000(2)
C21 0.058(3) 0.118(5) 0.069(3) 0.055(3) 0.022(3) 0.017(3)
C22 0.051(3) 0.080(4) 0.094(4) -0.002(3) 0.009(3) 0.034(3)
C23 0.054(3) 0.101(5) 0.112(4) 0.069(4) 0.003(3) 0.022(3)
C24 0.075(4) 0.132(6) 0.052(3) 0.003(3) -0.001(3) 0.012(4)
C25 0.055(3) 0.047(3) 0.130(5) 0.029(3) 0.002(3) -0.002(3)

loop_
_atom_type_symbol
_atom_type_description
_atom_type_scat_dispersion_real
_atom_type_scat_dispersion_imag
_atom_type_scat_source
C C 0.0033 0.0016 'International Tables Vol C Tables 4.2.6.8 and 6.1.1.4'
H H 0.0000 0.0000 'International Tables Vol C Tables 4.2.6.8 and 6.1.1.4'
N N 0.0061 0.0033 'International Tables Vol C Tables 4.2.6.8 and 6.1.1.4'
Ru Ru -1.2594 0.8363 'International Tables Vol C Tables 4.2.6.8 and 6.1.1.4'

loop_
_geom_angle_atom_site_label_1
_geom_angle_atom_site_label_2
_geom_angle_atom_site_label_3
_geom_angle
C18 Ru1 C19 38.43(16)
C18 Ru1 C17 38.40(15)
C19 Ru1 C17 64.14(16)
C18 Ru1 C1 153.05(16)
C19 Ru1 C1 124.51(17)
C17 Ru1 C1 168.55(15)
C18 Ru1 C16 64.02(15)
C19 Ru1 C16 63.88(15)
C17 Ru1 C16 38.11(16)
C1 Ru1 C16 135.40(16)
C18 Ru1 C20 64.39(16)
C19 Ru1 C20 38.48(15)
C17 Ru1 C20 64.04(17)
C1 Ru1 C20 117.01(17)
C16 Ru1 C20 38.01(16)
C18 Ru1 C2 111.68(14)
C19 Ru1 C2 129.80(14)
C17 Ru1 C2 122.36(15)
C1 Ru1 C2 59.64(15)
C16 Ru1 C2 154.63(16)
C20 Ru1 C2 165.70(14)
C18 Ru1 C3 131.65(15)
C19 Ru1 C3 166.40(14)
C17 Ru1 C3 114.23(14)
C1 Ru1 C3 59.40(15)
C16 Ru1 C3 124.09(14)
C20 Ru1 C3 154.57(14)
C2 Ru1 C3 38.25(12)
C18 Ru1 N2 120.58(13)
C19 Ru1 N2 112.04(13)
C17 Ru1 N2 152.09(14)
C1 Ru1 N2 36.29(13)
C16 Ru1 N2 168.08(14)
C20 Ru1 N2 131.78(15)
C2 Ru1 N2 36.70(12)
C3 Ru1 N2 62.45(12)
C18 Ru1 N1 166.98(14)
C19 Ru1 N1 154.41(15)
C17 Ru1 N1 133.08(14)
C1 Ru1 N1 36.00(13)
C16 Ru1 N1 115.77(13)
C20 Ru1 N1 124.33(14)
C2 Ru1 N1 62.39(12)
C3 Ru1 N1 36.46(12)
N2 Ru1 N1 62.53(11)
C1 N1 C3 103.8(3)
C1 N1 Ru1 69.0(2)
C3 N1 Ru1 70.60(19)
C1 N2 C2 103.5(3)
C1 N2 Ru1 69.6(2)
C2 N2 Ru1 70.31(18)
N1 C1 N2 116.0(4)
N1 C1 Ru1 75.0(2)
N2 C1 Ru1 74.1(2)
N2 C2 C3 108.6(3)
N2 C2 C4 119.8(3)
C3 C2 C4 131.6(3)
N2 C2 Ru1 73.00(19)
C3 C2 Ru1 71.72(19)
C4 C2 Ru1 121.8(3)
N1 C3 C2 108.1(3)
N1 C3 C10 119.4(3)
C2 C3 C10 131.9(3)
N1 C3 Ru1 72.94(19)
C2 C3 Ru1 70.03(19)
C10 C3 Ru1 129.3(2)
C9 C4 C5 118.2(3)
C9 C4 C2 122.5(3)
C5 C4 C2 119.3(3)
C6 C5 C4 119.7(4)
C7 C6 C5 121.3(4)
C6 C7 C8 119.4(4)
C9 C8 C7 119.7(4)
C8 C9 C4 121.7(4)
C15 C10 C11 119.0(4)
C15 C10 C3 121.6(3)
C11 C10 C3 119.2(4)
C12 C11 C10 119.6(4)
C13 C12 C11 120.8(4)
C12 C13 C14 120.2(4)
C13 C14 C15 119.8(4)
C14 C15 C10 120.6(4)
C17 C16 C20 108.7(3)
C17 C16 C21 125.6(4)
C20 C16 C21 125.5(4)
C17 C16 Ru1 70.6(2)
C20 C16 Ru1 71.2(2)
C21 C16 Ru1 127.7(3)
C16 C17 C18 108.0(4)
C16 C17 C22 125.5(4)
C18 C17 C22 126.5(4)
C16 C17 Ru1 71.3(2)
C18 C17 Ru1 70.5(2)
C22 C17 Ru1 124.8(3)
C17 C18 C19 107.7(3)
C17 C18 C23 127.1(4)
C19 C18 C23 125.1(4)
C17 C18 Ru1 71.1(2)
C19 C18 Ru1 70.8(2)
C23 C18 Ru1 126.3(3)
C18 C19 C20 108.4(4)
C18 C19 C24 125.3(4)
C20 C19 C24 126.2(5)
C18 C19 Ru1 70.8(2)
C20 C19 Ru1 71.7(2)
C24 C19 Ru1 125.8(3)
C16 C20 C19 107.2(4)
C16 C20 C25 126.3(4)
C19 C20 C25 126.4(4)
C16 C20 Ru1 70.8(2)
C19 C20 Ru1 69.9(2)
C25 C20 Ru1 127.0(3)

loop_
_geom_bond_atom_site_label_1
_geom_bond_atom_site_label_2
_geom_bond_distance
Ru1 C18 2.152(4)
Ru1 C19 2.151(4)
Ru1 C17 2.160(4)
Ru1 C1 2.164(4)
Ru1 C16 2.169(4)
Ru1 C20 2.174(4)
Ru1 C2 2.186(3)
Ru1 C3 2.209(3)
Ru1 N2 2.221(3)
Ru1 N1 2.239(3)
N1 C1 1.362(5)
N1 C3 1.392(4)
N2 C1 1.367(5)
N2 C2 1.388(5)
C2 C3 1.440(5)
C2 C4 1.480(5)
C3 C10 1.483(5)
C4 C9 1.381(5)
C4 C5 1.391(5)
C5 C6 1.385(6)
C6 C7 1.357(6)
C7 C8 1.386(6)
C8 C9 1.369(5)
C10 C15 1.388(5)
C10 C11 1.401(5)
C11 C12 1.388(6)
C12 C13 1.367(6)
C13 C14 1.382(6)
C14 C15 1.385(6)
C16 C17 1.414(6)
C16 C20 1.415(6)
C16 C21 1.509(5)
C17 C18 1.418(5)
C17 C22 1.516(6)
C18 C19 1.416(6)
C18 C23 1.507(6)
C19 C20 1.426(6)
C19 C24 1.510(6)
C20 C25 1.499(6)
